data_2021768
loop_
_publ_author_name
'Guillet, Gary L.'
'Pitts, Skyler L.'
'Sheriff, Kirkland W.'
'Rucker, Donna N.'
'Rogers, Aaryn L.'

_publ_section_title
;
 Synthesis, characterization, and crystal structures of organonickel(II)
 complexes coordinated to novel
 1-bromo-2,6-bis{[(\l^5^-phosphanylidene)imino]methyl}benzene NCN-pincer
 ligands
;
_journal_coeditor_code JX3045
_journal_issue 10
_journal_name_full 'Acta Crystallographica Section C'
_journal_page_first 1381
_journal_page_last 1388
_journal_paper_doi 10.1107/S2053229619012038
_journal_volume 75
_journal_year 2019
_chemical_formula_iupac '[Ni Br (C44 H73 N2 P2)]'
_chemical_formula_moiety 'C44 H73 Br N2 Ni P2'
_chemical_formula_sum 'C44 H73 Br N2 Ni P2'
_chemical_formula_weight 830.60
_chemical_name_systematic
(2,6-Bis{[(tricyclohexyl-\l^5^-phosphanylidene)imino]methyl}phenyl-\k^3^<i>N</i>,<i>C</i>^1^,<i>N</i>')bromidonickel(II)
_space_group_crystal_system monoclinic
_space_group_IT_number 14
_space_group_name_Hall '-P 2ybc'
_space_group_name_H-M_alt 'P 1 21/c 1'
_symmetry_space_group_name_Hall '-P 2ybc'
_symmetry_space_group_name_H-M 'P 1 21/c 1'
_atom_sites_solution_hydrogens mixed
_atom_sites_solution_primary dual
_audit_creation_method
;
Olex2 1.2
(compiled 2017.08.10 svn.r3458 for OlexSys, GUI svn.r5381)
;
_cell_angle_alpha 90
_cell_angle_beta 91.521(5)
_cell_angle_gamma 90
_cell_formula_units_Z 4
_cell_length_a 17.569(9)
_cell_length_b 11.612(6)
_cell_length_c 20.608(10)
_cell_measurement_reflns_used 8356
_cell_measurement_temperature 173
_cell_measurement_theta_max 27.5
_cell_measurement_theta_min 1.8
_cell_volume 4203(4)
_computing_cell_refinement
;
CrystalClear (Rigaku, 2009)
;
_computing_data_collection
;
CrystalClear (Rigaku, 2009)
;
_computing_data_reduction
;
CrystalClear (Rigaku, 2009)
;
_computing_molecular_graphics
;
OLEX2 (Dolomanov <i>et al.</i>,  2009)
;
_computing_publication_material
;
OLEX2 (Dolomanov <i>et al.</i>,  2009)
;
_computing_structure_refinement
;
SHELXL2014 (Sheldrick, 2015b)
;
_computing_structure_solution
;
SHELXT (Sheldrick, 2015a)
;
_diffrn_ambient_temperature 173
_diffrn_detector 'Rigaku XtaLAB area detector'
_diffrn_detector_area_resol_mean 13.6612
_diffrn_measured_fraction_theta_full 0.996
_diffrn_measured_fraction_theta_max 0.991
_diffrn_measurement_device_type 'Rigaku XtaLAB mini'
_diffrn_measurement_method 'profile data from \w-scans'
_diffrn_radiation_monochromator 'Graphite Monochromator'
_diffrn_radiation_type MoK\a
_diffrn_radiation_wavelength 0.71073
_diffrn_reflns_av_R_equivalents 0.1056
_diffrn_reflns_av_unetI/netI 0.0993
_diffrn_reflns_limit_h_max 22
_diffrn_reflns_limit_h_min -22
_diffrn_reflns_limit_k_max 15
_diffrn_reflns_limit_k_min -15
_diffrn_reflns_limit_l_max 26
_diffrn_reflns_limit_l_min -26
_diffrn_reflns_number 43868
_diffrn_reflns_theta_full 25.242
_diffrn_reflns_theta_max 27.555
_diffrn_reflns_theta_min 2.013
_diffrn_source 'Sealed Tube'
_diffrn_standards_number 0
_exptl_absorpt_coefficient_mu 1.521
_exptl_absorpt_correction_T_max 1.000
_exptl_absorpt_correction_T_min 0.819
_exptl_absorpt_correction_type multi-scan
_exptl_absorpt_process_details
;
(<i>REQAB</i>; Rigaku, 1998)
;
_exptl_crystal_colour 'clear reddish violet'
_exptl_crystal_density_diffrn 1.313
_exptl_crystal_density_method "'not measured"
_exptl_crystal_description block
_exptl_crystal_F_000 1776
_exptl_crystal_size_max 0.26
_exptl_crystal_size_mid 0.16
_exptl_crystal_size_min 0.16
_refine_diff_density_max 0.633
_refine_diff_density_min -0.885
_refine_ls_extinction_method none
_refine_ls_goodness_of_fit_ref 1.055
_refine_ls_hydrogen_treatment mixed
_refine_ls_matrix_type full
_refine_ls_number_parameters 455
_refine_ls_number_reflns 9621
_refine_ls_number_restraints 288
_refine_ls_restrained_S_all 1.042
_refine_ls_R_factor_all 0.1077
_refine_ls_R_factor_gt 0.0607
_refine_ls_shift/su_max 0.000
_refine_ls_shift/su_mean 0.000
_refine_ls_structure_factor_coef Fsqd
_refine_ls_weighting_details 'w=1/[\s^2^(Fo^2^)+(0.0335P)^2^+6.2065P] where P=(Fo^2^+2Fc^2^)/3'
_refine_ls_weighting_scheme calc
_refine_ls_wR_factor_gt 0.1170
_refine_ls_wR_factor_ref 0.1440
_reflns_number_gt 6279
_reflns_number_total 9621
_reflns_threshold_expression 'I > 2\s(I)'
_cod_data_source_file jx3045sup1.cif
_cod_data_source_block x821b
_cod_depositor_comments 'Adding full bibliography for 2021765--2021768.cif.'
_cod_database_code 2021768
_cod_database_fobs_code 2021768
_shelx_space_group_comment
;
The symmetry employed for this shelxl refinement is uniquely defined
by the following loop, which should always be used as a source of
symmetry information in preference to the above space-group names.
They are only intended as comments.
;
_shelx_estimated_absorpt_t_min 0.693
_shelx_estimated_absorpt_t_max 0.793

loop_
_space_group_symop_operation_xyz
'x, y, z'
'-x, y+1/2, -z+1/2'
'-x, -y, -z'
'x, -y-1/2, z-1/2'

loop_
_atom_site_type_symbol
_atom_site_label
_atom_site_fract_x
_atom_site_fract_y
_atom_site_fract_z
_atom_site_U_iso_or_equiv
_atom_site_adp_type
_atom_site_calc_flag
_atom_site_occupancy
Br Br1 0.33814(3) 0.46623(4) 0.26395(2) 0.03458(14) Uani d 1
Ni Ni1 0.31582(3) 0.58031(5) 0.35902(3) 0.02082(14) Uani d 1
P P1 0.34857(6) 0.33399(10) 0.43774(5) 0.0202(2) Uani d 1
P P2 0.19230(7) 0.72712(11) 0.28271(5) 0.0245(3) Uani d 1
N N1 0.3361(2) 0.4727(3) 0.43424(16) 0.0214(8) Uani d 1
N N2 0.2804(2) 0.7166(3) 0.30610(17) 0.0225(8) Uani d 1
C C1 0.3218(2) 0.6894(4) 0.4231(2) 0.0204(9) Uani d 1
C C2 0.3252(2) 0.6570(4) 0.4877(2) 0.0207(9) Uani d 1
C C3 0.3317(2) 0.7394(4) 0.5361(2) 0.0244(10) Uani d 1
H H3 0.3319 0.7178 0.5795 0.029 Uiso calc 1
C C4 0.3381(3) 0.8554(4) 0.5189(2) 0.0308(11) Uani d 1
H H4 0.3440 0.9108 0.5512 0.037 Uiso calc 1
C C5 0.3357(3) 0.8890(4) 0.4540(2) 0.0296(11) Uani d 1
H H5 0.3400 0.9662 0.4428 0.036 Uiso calc 1
C C6 0.3266(2) 0.8049(4) 0.4062(2) 0.0234(9) Uani d 1
C C7 0.3207(3) 0.5297(4) 0.4981(2) 0.0255(10) Uani d 1
H H7A 0.2706 0.5086 0.5127 0.031 Uiso calc 1
H H7B 0.3582 0.5058 0.5308 0.031 Uiso calc 1
C C8 0.3183(3) 0.8227(4) 0.3341(2) 0.0258(10) Uani d 1
H H8A 0.3679 0.8336 0.3154 0.031 Uiso calc 1
H H8B 0.2875 0.8903 0.3248 0.031 Uiso calc 1
C C21 0.2601(2) 0.2518(4) 0.4221(2) 0.0265(10) Uani d 1
H H21 0.2723 0.1699 0.4276 0.032 Uiso calc 1
C C22 0.1999(3) 0.2827(4) 0.4718(2) 0.0339(11) Uani d 1
H H22A 0.2205 0.2686 0.5152 0.041 Uiso calc 1
H H22B 0.1880 0.3641 0.4683 0.041 Uiso calc 1
C C23 0.1269(3) 0.2131(6) 0.4616(2) 0.0490(15) Uani d 1
H H23A 0.0896 0.2380 0.4926 0.059 Uiso calc 1
H H23B 0.1376 0.1323 0.4695 0.059 Uiso calc 1
C C24 0.0942(3) 0.2282(6) 0.3927(3) 0.0532(16) Uani d 1
H H24A 0.0498 0.1792 0.3866 0.064 Uiso calc 1
H H24B 0.0782 0.3074 0.3864 0.064 Uiso calc 1
C C25 0.1532(3) 0.1972(5) 0.3432(2) 0.0470(15) Uani d 1
H H25A 0.1322 0.2111 0.2999 0.056 Uiso calc 1
H H25B 0.1651 0.1159 0.3468 0.056 Uiso calc 1
C C26 0.2261(3) 0.2676(4) 0.3532(2) 0.0343(12) Uani d 1
H H26A 0.2150 0.3484 0.3458 0.041 Uiso calc 1
H H26B 0.2631 0.2437 0.3218 0.041 Uiso calc 1
C C15 0.3801(2) 0.2897(3) 0.52024(19) 0.0204(9) Uani d 1
H H15 0.3452 0.3278 0.5497 0.025 Uiso calc 1
C C16 0.3750(3) 0.1607(4) 0.5360(2) 0.0268(10) Uani d 1
H H16A 0.3250 0.1316 0.5236 0.032 Uiso calc 1
H H16B 0.4126 0.1185 0.5119 0.032 Uiso calc 1
C C17 0.3895(3) 0.1435(4) 0.6089(2) 0.0321(11) Uani d 1
H H17A 0.3498 0.1819 0.6325 0.039 Uiso calc 1
H H17B 0.3872 0.0619 0.6189 0.039 Uiso calc 1
C C18 0.4668(3) 0.1909(4) 0.6311(2) 0.0344(12) Uani d 1
H H18A 0.4728 0.1822 0.6778 0.041 Uiso calc 1
H H18B 0.5069 0.1470 0.6111 0.041 Uiso calc 1
C C19 0.4748(3) 0.3174(4) 0.6133(2) 0.0308(11) Uani d 1
H H19A 0.5255 0.3441 0.6254 0.037 Uiso calc 1
H H19B 0.4384 0.3627 0.6370 0.037 Uiso calc 1
C C20 0.4608(2) 0.3339(4) 0.5403(2) 0.0264(10) Uani d 1
H H20A 0.4989 0.2919 0.5166 0.032 Uiso calc 1
H H20B 0.4652 0.4149 0.5294 0.032 Uiso calc 1
C C9 0.4152(3) 0.2892(4) 0.3774(2) 0.0227(9) Uani d 1
C C10 0.4885(2) 0.3596(4) 0.3786(2) 0.0264(10) Uani d 1
H H10A 0.4764 0.4409 0.3807 0.032 Uiso calc 1
H H10B 0.5191 0.3399 0.4169 0.032 Uiso calc 1
C C11 0.5338(3) 0.3355(4) 0.3178(2) 0.0319(11) Uani d 1
H H11A 0.5059 0.3653 0.2802 0.038 Uiso calc 1
H H11B 0.5820 0.3759 0.3212 0.038 Uiso calc 1
C C12 0.5487(3) 0.2084(4) 0.3081(2) 0.0358(12) Uani d 1
H H12A 0.5836 0.1812 0.3420 0.043 Uiso calc 1
H H12B 0.5727 0.1970 0.2667 0.043 Uiso calc 1
C C13 0.4754(3) 0.1383(4) 0.3095(2) 0.0374(12) Uani d 1
H H13A 0.4876 0.0571 0.3063 0.045 Uiso calc 1
H H13B 0.4433 0.1586 0.2722 0.045 Uiso calc 1
C C14 0.4319(3) 0.1598(4) 0.3715(2) 0.0312(11) Uani d 1
H H14A 0.4620 0.1340 0.4089 0.037 Uiso calc 1
H H14B 0.3845 0.1168 0.3702 0.037 Uiso calc 1
C C27 0.1218(3) 0.7277(4) 0.3482(2) 0.0284(10) Uani d 1
H H27 0.0709 0.7307 0.3277 0.034 Uiso calc 1
C C28 0.1310(3) 0.8335(4) 0.3923(2) 0.0343(11) Uani d 1
H H28A 0.1835 0.8384 0.4078 0.041 Uiso calc 1
H H28B 0.1197 0.9023 0.3671 0.041 Uiso calc 1
C C29 0.0793(3) 0.8297(4) 0.4501(2) 0.0390(13) Uani d 1
H H29A 0.0266 0.8341 0.4350 0.047 Uiso calc 1
H H29B 0.0896 0.8959 0.4777 0.047 Uiso calc 1
C C30 0.0913(3) 0.7200(4) 0.4894(2) 0.0385(13) Uani d 1
H H30A 0.0572 0.7193 0.5257 0.046 Uiso calc 1
H H30B 0.1432 0.7170 0.5065 0.046 Uiso calc 1
C C31 0.0755(3) 0.6157(5) 0.4461(2) 0.0380(12) Uani d 1
H H31A 0.0228 0.6171 0.4309 0.046 Uiso calc 1
H H31B 0.0836 0.5458 0.4711 0.046 Uiso calc 1
C C32 0.1278(3) 0.6154(4) 0.3879(2) 0.0322(11) Uani d 1
H H32A 0.1146 0.5508 0.3599 0.039 Uiso calc 1
H H32B 0.1801 0.6050 0.4032 0.039 Uiso calc 1
C C33 0.1678(2) 0.6035(4) 0.23117(19) 0.0265(10) Uani d 1
H H33 0.1895 0.5363 0.2536 0.032 Uiso calc 1
C C34 0.2062(3) 0.6074(4) 0.1647(2) 0.0302(11) Uani d 1
H H34A 0.1847 0.6698 0.1389 0.036 Uiso calc 1
H H34B 0.2603 0.6218 0.1710 0.036 Uiso calc 1
C C35 0.1941(3) 0.4934(5) 0.1290(2) 0.0398(13) Uani d 1
H H35A 0.2203 0.4326 0.1529 0.048 Uiso calc 1
H H35B 0.2162 0.4985 0.0865 0.048 Uiso calc 1
C C36 0.1099(3) 0.4628(5) 0.1212(2) 0.0492(15) Uani d 1
H H36A 0.0848 0.5185 0.0929 0.059 Uiso calc 1
H H36B 0.1049 0.3875 0.1011 0.059 Uiso calc 1
C C37 0.0712(3) 0.4615(5) 0.1862(2) 0.0445(14) Uani d 1
H H37A 0.0926 0.4001 0.2130 0.053 Uiso calc 1
H H37B 0.0173 0.4465 0.1795 0.053 Uiso calc 1
C C38 0.0820(2) 0.5770(5) 0.2215(2) 0.0364(12) Uani d 1
H H38A 0.0581 0.5738 0.2633 0.044 Uiso calc 1
H H38B 0.0578 0.6379 0.1962 0.044 Uiso calc 1
C C39 0.1763(2) 0.8640(4) 0.2390(2) 0.0292(11) Uani d 1
H H39 0.1774 0.9237 0.2727 0.035 Uiso calc 1
C C40 0.2391(3) 0.8975(4) 0.1924(2) 0.0346(12) Uani d 1
H H40A 0.2884 0.8902 0.2143 0.042 Uiso calc 1
H H40B 0.2380 0.8455 0.1555 0.042 Uiso calc 1
C C41 0.2281(3) 1.0211(4) 0.1686(2) 0.0424(13) Uani d 1
H H41A 0.2327 1.0735 0.2052 0.051 Uiso calc 1
H H41B 0.2677 1.0402 0.1385 0.051 Uiso calc 1
C C42 0.1507(3) 1.0363(5) 0.1354(3) 0.0528(16) Uani d 1
H H42A 0.1484 0.9907 0.0960 0.063 Uiso calc 1
H H42B 0.1437 1.1165 0.1234 0.063 Uiso calc 1
C C43 0.0871(3) 0.9994(5) 0.1795(3) 0.0481(15) Uani d 1
H H43A 0.0387 1.0050 0.1558 0.058 Uiso calc 1
H H43B 0.0854 1.0515 0.2162 0.058 Uiso calc 1
C C44 0.0976(3) 0.8760(4) 0.2043(2) 0.0374(12) Uani d 1
H H44A 0.0940 0.8226 0.1682 0.045 Uiso calc 1
H H44B 0.0578 0.8575 0.2343 0.045 Uiso calc 1
H H9 0.394(3) 0.309(4) 0.344(2) 0.034(15) Uiso d 1

loop_
_atom_site_aniso_label
_atom_site_aniso_U_11
_atom_site_aniso_U_22
_atom_site_aniso_U_33
_atom_site_aniso_U_12
_atom_site_aniso_U_13
_atom_site_aniso_U_23
Br1 0.0464(3) 0.0340(3) 0.0233(2) 0.0065(2) 0.0020(2) -0.0004(2)
Ni1 0.0236(3) 0.0216(3) 0.0172(3) 0.0009(2) 0.0005(2) -0.0004(2)
P1 0.0219(5) 0.0211(6) 0.0176(5) -0.0014(5) 0.0014(4) 0.0001(4)
P2 0.0223(6) 0.0336(7) 0.0177(6) 0.0032(5) 0.0019(5) 0.0005(5)
N1 0.030(2) 0.0188(18) 0.0153(17) 0.0044(16) 0.0009(15) -0.0030(14)
N2 0.0214(18) 0.026(2) 0.0203(18) 0.0042(16) -0.0029(15) 0.0021(15)
C1 0.016(2) 0.021(2) 0.024(2) 0.0014(17) -0.0015(17) 0.0004(17)
C2 0.017(2) 0.021(2) 0.024(2) 0.0037(17) 0.0012(17) -0.0021(18)
C3 0.024(2) 0.033(3) 0.017(2) -0.001(2) 0.0012(17) -0.0012(18)
C4 0.038(3) 0.030(3) 0.024(2) 0.000(2) 0.002(2) -0.006(2)
C5 0.037(3) 0.019(2) 0.032(3) -0.004(2) -0.003(2) -0.0040(19)
C6 0.024(2) 0.023(2) 0.023(2) -0.0024(19) 0.0003(18) -0.0009(18)
C7 0.032(2) 0.025(2) 0.021(2) 0.002(2) 0.0047(19) -0.0020(18)
C8 0.028(2) 0.026(2) 0.023(2) -0.001(2) -0.0049(19) 0.0052(19)
C21 0.027(2) 0.026(2) 0.026(2) -0.003(2) -0.0029(19) 0.0007(19)
C22 0.028(3) 0.045(3) 0.029(3) -0.003(2) 0.003(2) -0.003(2)
C23 0.030(3) 0.079(4) 0.038(3) -0.018(3) 0.002(2) 0.004(3)
C24 0.032(3) 0.077(5) 0.050(4) -0.016(3) -0.008(3) 0.004(3)
C25 0.043(3) 0.064(4) 0.034(3) -0.022(3) -0.010(2) 0.001(3)
C26 0.032(3) 0.044(3) 0.027(3) -0.007(2) -0.004(2) 0.002(2)
C15 0.024(2) 0.018(2) 0.019(2) -0.0013(18) 0.0007(17) 0.0031(17)
C16 0.033(3) 0.023(2) 0.024(2) -0.005(2) -0.0019(19) 0.0009(19)
C17 0.043(3) 0.032(3) 0.021(2) -0.009(2) -0.004(2) 0.005(2)
C18 0.041(3) 0.039(3) 0.022(2) 0.000(2) -0.006(2) 0.006(2)
C19 0.032(3) 0.035(3) 0.024(2) -0.009(2) -0.004(2) -0.003(2)
C20 0.025(2) 0.027(2) 0.027(2) -0.002(2) -0.0009(19) 0.0031(19)
C9 0.029(2) 0.019(2) 0.020(2) 0.0030(19) 0.0000(19) 0.0006(18)
C10 0.027(2) 0.028(2) 0.024(2) -0.001(2) 0.0056(19) -0.0028(19)
C11 0.030(3) 0.041(3) 0.025(2) 0.003(2) 0.006(2) 0.000(2)
C12 0.042(3) 0.042(3) 0.024(2) 0.010(2) 0.011(2) 0.000(2)
C13 0.054(3) 0.029(3) 0.030(3) 0.006(2) 0.011(2) -0.005(2)
C14 0.043(3) 0.025(2) 0.027(2) 0.004(2) 0.009(2) -0.001(2)
C27 0.024(2) 0.041(3) 0.020(2) 0.003(2) -0.0005(18) 0.001(2)
C28 0.043(3) 0.038(3) 0.023(2) 0.006(2) 0.007(2) -0.002(2)
C29 0.039(3) 0.050(3) 0.029(3) 0.006(3) 0.011(2) -0.003(2)
C30 0.035(3) 0.060(4) 0.021(2) 0.005(3) 0.006(2) -0.001(2)
C31 0.031(3) 0.053(3) 0.030(3) -0.002(2) 0.006(2) 0.008(2)
C32 0.027(2) 0.043(3) 0.026(2) -0.001(2) 0.005(2) 0.001(2)
C33 0.023(2) 0.041(3) 0.015(2) 0.000(2) -0.0035(17) -0.0045(19)
C34 0.024(2) 0.043(3) 0.023(2) -0.005(2) 0.0031(19) 0.000(2)
C35 0.034(3) 0.055(4) 0.030(3) -0.008(3) 0.004(2) -0.012(2)
C36 0.045(3) 0.073(4) 0.030(3) -0.021(3) 0.002(2) -0.018(3)
C37 0.039(3) 0.060(4) 0.035(3) -0.015(3) 0.003(2) -0.007(3)
C38 0.025(2) 0.058(4) 0.026(3) -0.003(2) 0.003(2) -0.003(2)
C39 0.028(2) 0.037(3) 0.024(2) 0.009(2) 0.0043(19) 0.001(2)
C40 0.033(3) 0.048(3) 0.023(2) 0.008(2) 0.008(2) 0.005(2)
C41 0.050(3) 0.045(3) 0.034(3) 0.009(3) 0.014(3) 0.010(2)
C42 0.059(4) 0.059(4) 0.041(3) 0.020(3) 0.006(3) 0.018(3)
C43 0.037(3) 0.065(4) 0.042(3) 0.022(3) -0.002(3) 0.014(3)
C44 0.032(3) 0.052(3) 0.029(3) 0.011(2) 0.001(2) 0.005(2)

loop_
_atom_type_symbol
_atom_type_description
_atom_type_scat_dispersion_real
_atom_type_scat_dispersion_imag
_atom_type_scat_source
C C 0.0033 0.0016 'International Tables Vol C Tables 4.2.6.8 and 6.1.1.4'
H H 0.0000 0.0000 'International Tables Vol C Tables 4.2.6.8 and 6.1.1.4'
Br Br -0.2901 2.4595 'International Tables Vol C Tables 4.2.6.8 and 6.1.1.4'
N N 0.0061 0.0033 'International Tables Vol C Tables 4.2.6.8 and 6.1.1.4'
Ni Ni 0.3393 1.1124 'International Tables Vol C Tables 4.2.6.8 and 6.1.1.4'
P P 0.1023 0.0942 'International Tables Vol C Tables 4.2.6.8 and 6.1.1.4'

loop_
_geom_angle_atom_site_label_1
_geom_angle_atom_site_label_2
_geom_angle_atom_site_label_3
_geom_angle
N1 Ni1 Br1 104.81(10)
N2 Ni1 Br1 92.66(11)
N2 Ni1 N1 161.95(14)
C1 Ni1 Br1 163.92(13)
C1 Ni1 N1 82.44(17)
C1 Ni1 N2 81.83(17)
N1 P1 C21 113.1(2)
N1 P1 C15 110.68(18)
N1 P1 C9 110.09(19)
C21 P1 C15 104.30(19)
C9 P1 C21 106.8(2)
C9 P1 C15 111.7(2)
N2 P2 C27 115.9(2)
N2 P2 C33 108.9(2)
N2 P2 C39 110.1(2)
C33 P2 C27 105.9(2)
C33 P2 C39 111.2(2)
C39 P2 C27 104.8(2)
P1 N1 Ni1 131.97(19)
C7 N1 Ni1 111.6(3)
C7 N1 P1 115.1(3)
P2 N2 Ni1 120.1(2)
C8 N2 Ni1 107.9(2)
C8 N2 P2 117.6(3)
C2 C1 Ni1 120.4(3)
C2 C1 C6 120.2(4)
C6 C1 Ni1 119.3(3)
C1 C2 C3 120.4(4)
C1 C2 C7 114.0(4)
C3 C2 C7 125.6(4)
C2 C3 H3 120.4
C2 C3 C4 119.2(4)
C4 C3 H3 120.4
C3 C4 H4 119.6
C5 C4 C3 120.9(4)
C5 C4 H4 119.6
C4 C5 H5 120.6
C4 C5 C6 118.9(4)
C6 C5 H5 120.6
C1 C6 C5 120.3(4)
C1 C6 C8 112.1(4)
C5 C6 C8 127.5(4)
N1 C7 H7A 110.3
N1 C7 H7B 110.3
C2 C7 N1 107.3(3)
C2 C7 H7A 110.3
C2 C7 H7B 110.3
H7A C7 H7B 108.5
N2 C8 H8A 110.3
N2 C8 H8B 110.3
C6 C8 N2 107.2(3)
C6 C8 H8A 110.3
C6 C8 H8B 110.3
H8A C8 H8B 108.5
P1 C21 H21 107.6
C22 C21 P1 110.8(3)
C22 C21 H21 107.6
C22 C21 C26 109.3(4)
C26 C21 P1 113.8(3)
C26 C21 H21 107.6
C21 C22 H22A 109.2
C21 C22 H22B 109.2
H22A C22 H22B 107.9
C23 C22 C21 112.1(4)
C23 C22 H22A 109.2
C23 C22 H22B 109.2
C22 C23 H23A 109.4
C22 C23 H23B 109.4
C22 C23 C24 111.1(4)
H23A C23 H23B 108.0
C24 C23 H23A 109.4
C24 C23 H23B 109.4
C23 C24 H24A 109.5
C23 C24 H24B 109.5
H24A C24 H24B 108.1
C25 C24 C23 110.6(4)
C25 C24 H24A 109.5
C25 C24 H24B 109.5
C24 C25 H25A 109.3
C24 C25 H25B 109.3
C24 C25 C26 111.6(4)
H25A C25 H25B 108.0
C26 C25 H25A 109.3
C26 C25 H25B 109.3
C21 C26 H26A 109.4
C21 C26 H26B 109.4
C25 C26 C21 111.3(4)
C25 C26 H26A 109.4
C25 C26 H26B 109.4
H26A C26 H26B 108.0
P1 C15 H15 105.5
C16 C15 P1 116.7(3)
C16 C15 H15 105.5
C16 C15 C20 108.9(3)
C20 C15 P1 113.7(3)
C20 C15 H15 105.5
C15 C16 H16A 109.9
C15 C16 H16B 109.9
H16A C16 H16B 108.3
C17 C16 C15 109.0(3)
C17 C16 H16A 109.9
C17 C16 H16B 109.9
C16 C17 H17A 109.3
C16 C17 H17B 109.3
H17A C17 H17B 107.9
C18 C17 C16 111.8(4)
C18 C17 H17A 109.3
C18 C17 H17B 109.3
C17 C18 H18A 109.4
C17 C18 H18B 109.4
H18A C18 H18B 108.0
C19 C18 C17 111.2(4)
C19 C18 H18A 109.4
C19 C18 H18B 109.4
C18 C19 H19A 109.6
C18 C19 H19B 109.6
C18 C19 C20 110.2(4)
H19A C19 H19B 108.1
C20 C19 H19A 109.6
C20 C19 H19B 109.6
C15 C20 H20A 109.7
C15 C20 H20B 109.7
C19 C20 C15 110.0(3)
C19 C20 H20A 109.7
C19 C20 H20B 109.7
H20A C20 H20B 108.2
P1 C9 H9 102(4)
C10 C9 P1 113.5(3)
C10 C9 C14 111.2(4)
C10 C9 H9 103(3)
C14 C9 P1 117.7(3)
C14 C9 H9 107(3)
C9 C10 H10A 109.6
C9 C10 H10B 109.6
H10A C10 H10B 108.1
C11 C10 C9 110.4(4)
C11 C10 H10A 109.6
C11 C10 H10B 109.6
C10 C11 H11A 109.1
C10 C11 H11B 109.1
H11A C11 H11B 107.8
C12 C11 C10 112.5(4)
C12 C11 H11A 109.1
C12 C11 H11B 109.1
C11 C12 H12A 109.3
C11 C12 H12B 109.3
C11 C12 C13 111.6(4)
H12A C12 H12B 108.0
C13 C12 H12A 109.3
C13 C12 H12B 109.3
C12 C13 H13A 109.3
C12 C13 H13B 109.3
C12 C13 C14 111.7(4)
H13A C13 H13B 107.9
C14 C13 H13A 109.3
C14 C13 H13B 109.3
C9 C14 H14A 109.9
C9 C14 H14B 109.9
C13 C14 C9 109.1(4)
C13 C14 H14A 109.9
C13 C14 H14B 109.9
H14A C14 H14B 108.3
P2 C27 H27 107.9
C28 C27 P2 111.9(3)
C28 C27 H27 107.9
C28 C27 C32 111.0(4)
C32 C27 P2 110.2(3)
C32 C27 H27 107.9
C27 C28 H28A 109.0
C27 C28 H28B 109.0
H28A C28 H28B 107.8
C29 C28 C27 112.8(4)
C29 C28 H28A 109.0
C29 C28 H28B 109.0
C28 C29 H29A 109.4
C28 C29 H29B 109.4
C28 C29 C30 111.4(4)
H29A C29 H29B 108.0
C30 C29 H29A 109.4
C30 C29 H29B 109.4
C29 C30 H30A 109.8
C29 C30 H30B 109.8
C29 C30 C31 109.6(4)
H30A C30 H30B 108.2
C31 C30 H30A 109.8
C31 C30 H30B 109.8
C30 C31 H31A 109.5
C30 C31 H31B 109.5
C30 C31 C32 110.9(4)
H31A C31 H31B 108.0
C32 C31 H31A 109.5
C32 C31 H31B 109.5
C27 C32 H32A 109.1
C27 C32 H32B 109.1
C31 C32 C27 112.3(4)
C31 C32 H32A 109.1
C31 C32 H32B 109.1
H32A C32 H32B 107.9
P2 C33 H33 105.6
C34 C33 P2 113.0(3)
C34 C33 H33 105.6
C34 C33 C38 109.8(3)
C38 C33 P2 116.4(3)
C38 C33 H33 105.6
C33 C34 H34A 109.6
C33 C34 H34B 109.6
H34A C34 H34B 108.2
C35 C34 C33 110.1(4)
C35 C34 H34A 109.6
C35 C34 H34B 109.6
C34 C35 H35A 109.2
C34 C35 H35B 109.2
C34 C35 C36 112.0(4)
H35A C35 H35B 107.9
C36 C35 H35A 109.2
C36 C35 H35B 109.2
C35 C36 H36A 109.4
C35 C36 H36B 109.4
H36A C36 H36B 108.0
C37 C36 C35 111.4(4)
C37 C36 H36A 109.4
C37 C36 H36B 109.4
C36 C37 H37A 109.5
C36 C37 H37B 109.5
C36 C37 C38 110.9(4)
H37A C37 H37B 108.0
C38 C37 H37A 109.5
C38 C37 H37B 109.5
C33 C38 H38A 109.7
C33 C38 H38B 109.7
C37 C38 C33 110.0(4)
C37 C38 H38A 109.7
C37 C38 H38B 109.7
H38A C38 H38B 108.2
P2 C39 H39 105.3
C40 C39 P2 115.0(3)
C40 C39 H39 105.3
C40 C39 C44 109.7(4)
C44 C39 P2 115.2(3)
C44 C39 H39 105.3
C39 C40 H40A 109.5
C39 C40 H40B 109.5
H40A C40 H40B 108.1
C41 C40 C39 110.6(4)
C41 C40 H40A 109.5
C41 C40 H40B 109.5
C40 C41 H41A 109.4
C40 C41 H41B 109.4
H41A C41 H41B 108.0
C42 C41 C40 110.9(5)
C42 C41 H41A 109.4
C42 C41 H41B 109.4
C41 C42 H42A 109.4
C41 C42 H42B 109.4
C41 C42 C43 111.2(4)
H42A C42 H42B 108.0
C43 C42 H42A 109.4
C43 C42 H42B 109.4
C42 C43 H43A 109.2
C42 C43 H43B 109.2
C42 C43 C44 112.2(4)
H43A C43 H43B 107.9
C44 C43 H43A 109.2
C44 C43 H43B 109.2
C39 C44 H44A 109.7
C39 C44 H44B 109.7
C43 C44 C39 109.8(4)
C43 C44 H44A 109.7
C43 C44 H44B 109.7
H44A C44 H44B 108.2

loop_
_geom_bond_atom_site_label_1
_geom_bond_atom_site_label_2
_geom_bond_distance
Br1 Ni1 2.4058(11)
Ni1 N1 2.016(3)
Ni1 N2 2.011(4)
Ni1 C1 1.831(4)
P1 N1 1.627(4)
P1 C21 1.845(4)
P1 C15 1.847(4)
P1 C9 1.806(5)
P2 N2 1.613(4)
P2 C27 1.856(5)
P2 C33 1.830(5)
P2 C39 1.845(5)
N1 C7 1.505(5)
N2 C8 1.509(5)
C1 C2 1.382(6)
C1 C6 1.389(6)
C2 C3 1.385(6)
C2 C7 1.496(6)
C3 H3 0.9300
C3 C4 1.398(6)
C4 H4 0.9300
C4 C5 1.392(6)
C5 H5 0.9300
C5 C6 1.394(6)
C6 C8 1.502(6)
C7 H7A 0.9700
C7 H7B 0.9700
C8 H8A 0.9700
C8 H8B 0.9700
C21 H21 0.9800
C21 C22 1.534(6)
C21 C26 1.538(6)
C22 H22A 0.9700
C22 H22B 0.9700
C22 C23 1.525(6)
C23 H23A 0.9700
C23 H23B 0.9700
C23 C24 1.528(6)
C24 H24A 0.9700
C24 H24B 0.9700
C24 C25 1.517(7)
C25 H25A 0.9700
C25 H25B 0.9700
C25 C26 1.530(6)
C26 H26A 0.9700
C26 H26B 0.9700
C15 H15 0.9800
C15 C16 1.537(5)
C15 C20 1.554(5)
C16 H16A 0.9700
C16 H16B 0.9700
C16 C17 1.529(5)
C17 H17A 0.9700
C17 H17B 0.9700
C17 C18 1.526(6)
C18 H18A 0.9700
C18 H18B 0.9700
C18 C19 1.522(6)
C19 H19A 0.9700
C19 H19B 0.9700
C19 C20 1.530(5)
C20 H20A 0.9700
C20 H20B 0.9700
C9 C10 1.525(6)
C9 C14 1.537(6)
C9 H9 0.81(5)
C10 H10A 0.9700
C10 H10B 0.9700
C10 C11 1.526(5)
C11 H11A 0.9700
C11 H11B 0.9700
C11 C12 1.514(6)
C12 H12A 0.9700
C12 H12B 0.9700
C12 C13 1.524(6)
C13 H13A 0.9700
C13 H13B 0.9700
C13 C14 1.528(6)
C14 H14A 0.9700
C14 H14B 0.9700
C27 H27 0.9800
C27 C28 1.533(6)
C27 C32 1.542(6)
C28 H28A 0.9700
C28 H28B 0.9700
C28 C29 1.518(6)
C29 H29A 0.9700
C29 H29B 0.9700
C29 C30 1.521(6)
C30 H30A 0.9700
C30 H30B 0.9700
C30 C31 1.525(6)
C31 H31A 0.9700
C31 H31B 0.9700
C31 C32 1.531(6)
C32 H32A 0.9700
C32 H32B 0.9700
C33 H33 0.9800
C33 C34 1.543(5)
C33 C38 1.546(6)
C34 H34A 0.9700
C34 H34B 0.9700
C34 C35 1.527(6)
C35 H35A 0.9700
C35 H35B 0.9700
C35 C36 1.527(6)
C36 H36A 0.9700
C36 H36B 0.9700
C36 C37 1.518(6)
C37 H37A 0.9700
C37 H37B 0.9700
C37 C38 1.534(6)
C38 H38A 0.9700
C38 H38B 0.9700
C39 H39 0.9800
C39 C40 1.532(6)
C39 C44 1.545(6)
C40 H40A 0.9700
C40 H40B 0.9700
C40 C41 1.528(6)
C41 H41A 0.9700
C41 H41B 0.9700
C41 C42 1.518(7)
C42 H42A 0.9700
C42 H42B 0.9700
C42 C43 1.521(7)
C43 H43A 0.9700
C43 H43B 0.9700
C43 C44 1.531(6)
C44 H44A 0.9700
C44 H44B 0.9700
